data_2009684
loop_
_publ_author_name
'Burrow, R.A.'
'Farrar, D.H.'
'Honeyman, C.H.'

_publ_section_title
;
 [Pd{P(C~5~H~10~N)Ph~2~}~2~Cl~2~]
;
_journal_issue 5
_journal_name_full 'Acta Crystallographica Section C'
_journal_page_first 681
_journal_page_last 683
_journal_paper_doi 10.1107/S0108270193007693
_journal_volume 50
_journal_year 1994
_chemical_formula_sum 'C34 H40 Cl2 N2 P2 Pd'
_chemical_formula_weight 715.9
_space_group_IT_number 58
_space_group_name_Hall '-P 2 2n'
_space_group_name_H-M_alt 'P n n m'
_symmetry_cell_setting orthorhombic
_symmetry_space_group_name_Hall '-P 2 2n'
_symmetry_space_group_name_H-M 'P n n m'
_atom_type_scat_source IntTabIV
_cell_angle_alpha 90.0
_cell_angle_beta 90.0
_cell_angle_gamma 90.0
_cell_formula_units_Z 2
_cell_length_a 8.210(2)
_cell_length_b 12.334(3)
_cell_length_c 16.354(5)
_cell_measurement_reflns_used 25
_cell_measurement_temperature 298
_cell_measurement_theta_max 15
_cell_measurement_theta_min 12
_cell_volume 1656.0(8)
_diffrn_measurement_device 'Enraf-Nonius CAD-4'
_diffrn_measurement_method \w-2\q
_diffrn_radiation_type MoK\a
_diffrn_radiation_wavelength 0.71073
_diffrn_reflns_av_R_equivalents 0.021
_diffrn_reflns_limit_h_max 9
_diffrn_reflns_limit_h_min 0
_diffrn_reflns_limit_k_max 14
_diffrn_reflns_limit_k_min 0
_diffrn_reflns_limit_l_max 19
_diffrn_reflns_limit_l_min 0
_diffrn_reflns_number 2120
_diffrn_reflns_theta_max 25
_diffrn_standards_decay_% 9.8
_diffrn_standards_interval_time 180
_diffrn_standards_number 2
_exptl_absorpt_coefficient_mu 0.76
_exptl_absorpt_correction_T_max 1.301
_exptl_absorpt_correction_T_min 0.789
_exptl_absorpt_correction_type 'empirical (DIFABS; Walker & Stuart, 1983)'
_exptl_crystal_colour Colourless
_exptl_crystal_density_diffrn 1.44
_exptl_crystal_description Block
_exptl_crystal_size_max 0.20
_exptl_crystal_size_mid 0.20
_exptl_crystal_size_min 0.15
_refine_diff_density_max 0.56
_refine_diff_density_min -0.63
_refine_ls_extinction_method none
_refine_ls_goodness_of_fit_obs 3.26
_refine_ls_hydrogen_treatment noref
_refine_ls_number_parameters 104
_refine_ls_number_reflns 1205
_refine_ls_R_factor_obs 0.0455
_refine_ls_shift/esd_max 0.001
_refine_ls_structure_factor_coef F
_refine_ls_weighting_details 'w = 1/\s^2^(F)'
_refine_ls_weighting_scheme calc
_refine_ls_wR_factor_obs 0.0470
_reflns_number_observed 1205
_reflns_number_total 1423
_reflns_observed_criterion I>3\s(I)
_cod_data_source_file cd1043.cif
_cod_data_source_block cd1043_structure_1_of_1
_cod_depositor_comments
;

    Adding symmetry operators
        0.5+x,0.5-y,0.5-z
        -x,-y,-z
        -x,-y,z
        0.5-x,0.5+y,0.5-z
    to '_symmetry_equiv_pos_as_xyz' loop, because:

    a) Supplemented set of symmetry operators are full set of 'P n n m'
       spacegroup, which is indicated by publication authors;

    b) After the addition of symmetry operators the contents of
       reconstructed cell matches formula 'C34 H40 Cl2 N2 P2 Pd', as
       given by publication authors.

    Andrius Merkys
    2014-06-18


The following automatic conversions were performed:

'_refine_ls_weighting_scheme' value '1/\s^2^(F)' was changed to
'calc'. New tag '_refine_ls_weighting_details' was created. The value
of the new tag was set to 'w = 1/\s^2^(F)'.

Automatic conversion script
Id: cif_fix_values 3143 2015-03-26 13:38:13Z robertas 
;
_cod_original_cell_volume 1656.1
_cod_database_code 2009684

loop_
_symmetry_equiv_pos_as_xyz
x,y,z
x,y,-z
0.5+x,0.5-y,0.5+z
0.5+x,0.5-y,0.5-z
-x,-y,-z
-x,-y,z
0.5-x,0.5+y,0.5-z
0.5-x,0.5+y,0.5+z

loop_
_atom_site_label
_atom_site_fract_x
_atom_site_fract_y
_atom_site_fract_z
_atom_site_U_iso_or_equiv
Pd .0 .0 .0 .0355(5)
Cl .0 .0 .14000(10) .0710(10)
P .1226(2) .1698(2) .0 .0350(10)
N -.0280(8) .2675(5) .0 .048(2)
C(1) -.1208(8) .2821(5) .0729(4) .084(3)
C(2) -.2110(8) .3842(5) .0749(5) .091(3)
C(3) -.3013(12) .4075(9) .0 .112(6)
C(11) .2504(6) .2064(4) .0846(3) .036(2)
C(12) .3560(7) .1301(5) .1166(4) .063(2)
C(13) .4597(9) .1593(6) .1801(4) .085(3)
C(14) .4722(8) .2643(6) .2044(4) .074(3)
C(15) .3694(8) .3407(5) .1742(4) .066(2)
C(16) .2607(9) .3133(4) .1115(4) .075(3)
H(12) -.1964 .22231 .0773 ?
H(13) -.0479 .2810 .1188 ?
H(21) -.1357 .4424 .0846 ?
H(22) -.2875 .3804 .1191 ?
H(31) -.3783 .3489 .0 ?
H(32) -.3588 .4753 .0 ?
H(121) .3581 .0577 .0950 ?
H(131) .5222 .1044 .2074 ?
H(141) .5549 .2845 .2430 ?
H(151) .3703 .4130 .1959 ?
H(161) .1939 .368 .0866 ?

loop_
_geom_angle_atom_site_label_1
_geom_angle_atom_site_label_2
_geom_angle_atom_site_label_3
_geom_angle
_geom_angle_publ_flag
P Pd Cl 90 yes
Pd P N 108.6(2) yes
Pd P C11 118.7(2) yes
N P C(11) 104.1(2) yes
C(11) P C(11i) 100.9(3) yes
P N C(1) 118.1(4) yes
C(1) N C(1i) 113.4(7) yes
N C(1) C(2) 113.5(6) yes
C(1) C(2) C(3) 114.1(6) yes
C(2) C3 C(2i) 114.0(8) yes
P C(11) C(12) 119.2(4) yes
P C(11) C(16) 121.1(4) yes
C(12) C(11) C(16) 119.2(5) yes
C(11) C(12) C(13) 119.3(5) yes
C(12) C(13) C(14) 120.8(6) yes
C(13) C(14) C(15) 120.5(6) yes
C(14) C(15) C(16) 119.6(6) yes
C(11) C(16) C(15) 119.9(5) yes

loop_
_geom_bond_atom_site_label_1
_geom_bond_atom_site_label_2
_geom_bond_distance
_geom_bond_publ_flag
Pd Cl 2.289(2) yes
Pd P 2.324(2) yes
P N 1.727(6) yes
P C(11) 1.794(5) yes
N C(1) 1.425(7) yes
C(1) C(2) 1.461(9) yes
C(2) C(3) 1.460(9) yes
C(11) C(12) 1.382(7) yes
C(11) C(16) 1.392(7) yes
C(12) C(13) 1.391(9) yes
C(13) C(14) 1.360(10) yes
C(14) C(15) 1.358(9) yes
C(15) C(16) 1.402(9) yes
